data_7118855
loop_
_publ_author_name
'Chen, Wanmin'
'Tang, Xiaoliang'
'Dou, Wei'
'Ju, Zhenghua'
'Xu, Benhua'
'Xu, Wenxuan'
'Liu, Weisheng'

_publ_section_title
;
 K(+)-Induced in situ self-assembly of near-infrared luminescent membrane
 material armored with bigger Yb(iii) complex crystallites.
;
_journal_issue 29
_journal_name_full 'Chemical communications (Cambridge, England)'
_journal_page_first 5124
_journal_page_last 5127
_journal_paper_doi 10.1039/c6cc01938b
_journal_volume 52
_journal_year 2016
_chemical_formula_sum 'C23 H21 K N5 O10 Yb'
_chemical_formula_weight 739.59
_chemical_name_systematic
; 
 ? 
;
_space_group_IT_number 15
_symmetry_cell_setting monoclinic
_symmetry_space_group_name_Hall '-C 2yc'
_symmetry_space_group_name_H-M 'C 1 2/c 1'
_atom_sites_solution_hydrogens geom
_atom_sites_solution_primary direct
_atom_sites_solution_secondary difmap
_audit_creation_method SHELXL-97
_audit_update_record
;
2015-08-19 deposited with the CCDC.
2016-03-09 downloaded from the CCDC.
;
_cell_angle_alpha 90.00
_cell_angle_beta 111.833(2)
_cell_angle_gamma 90.00
_cell_formula_units_Z 4
_cell_length_a 19.9224(8)
_cell_length_b 14.1721(6)
_cell_length_c 10.3924(4)
_cell_measurement_reflns_used 4186
_cell_measurement_temperature 293(2)
_cell_measurement_theta_max 29.97
_cell_measurement_theta_min 2.45
_cell_volume 2723.75(19)
_computing_cell_refinement 'Bruker SAINT'
_computing_data_collection 'Bruker APEX2'
_computing_data_reduction 'Bruker SAINT'
_computing_molecular_graphics 'Bruker SHELXTL'
_computing_publication_material 'Bruker SHELXTL'
_computing_structure_refinement 'SHELXL-97 (Sheldrick, 2008)'
_computing_structure_solution 'SHELXS-97 (Sheldrick, 2008)'
_diffrn_ambient_temperature 293(2)
_diffrn_measured_fraction_theta_full 0.999
_diffrn_measured_fraction_theta_max 0.999
_diffrn_measurement_device_type 'Bruker APEX-II CCD'
_diffrn_measurement_method '\f and \w scans'
_diffrn_radiation_monochromator graphite
_diffrn_radiation_source 'fine-focus sealed tube'
_diffrn_radiation_type MoK\a
_diffrn_radiation_wavelength 0.71073
_diffrn_reflns_av_R_equivalents 0.0229
_diffrn_reflns_av_sigmaI/netI 0.0270
_diffrn_reflns_limit_h_max 24
_diffrn_reflns_limit_h_min -24
_diffrn_reflns_limit_k_max 17
_diffrn_reflns_limit_k_min -17
_diffrn_reflns_limit_l_max 12
_diffrn_reflns_limit_l_min -11
_diffrn_reflns_number 7126
_diffrn_reflns_theta_full 25.50
_diffrn_reflns_theta_max 25.50
_diffrn_reflns_theta_min 1.81
_exptl_absorpt_coefficient_mu 3.649
_exptl_absorpt_correction_T_max 0.8990
_exptl_absorpt_correction_T_min 0.8656
_exptl_absorpt_correction_type multi-scan
_exptl_absorpt_process_details sadabs
_exptl_crystal_colour 'light yellow'
_exptl_crystal_density_diffrn 1.804
_exptl_crystal_density_method 'not measured'
_exptl_crystal_description block
_exptl_crystal_F_000 1452
_exptl_crystal_size_max 0.19
_exptl_crystal_size_mid 0.19
_exptl_crystal_size_min 0.18
_refine_diff_density_max 0.311
_refine_diff_density_min -0.640
_refine_diff_density_rms 0.101
_refine_ls_extinction_method none
_refine_ls_goodness_of_fit_ref 1.006
_refine_ls_hydrogen_treatment constr
_refine_ls_matrix_type full
_refine_ls_number_parameters 184
_refine_ls_number_reflns 2540
_refine_ls_number_restraints 0
_refine_ls_restrained_S_all 1.006
_refine_ls_R_factor_all 0.0225
_refine_ls_R_factor_gt 0.0202
_refine_ls_shift/su_max 0.000
_refine_ls_shift/su_mean 0.000
_refine_ls_structure_factor_coef Fsqd
_refine_ls_weighting_details 'calc w=1/[\s^2^(Fo^2^)+(0.0345P)^2^+0.6790P] where P=(Fo^2^+2Fc^2^)/3'
_refine_ls_weighting_scheme calc
_refine_ls_wR_factor_gt 0.0525
_refine_ls_wR_factor_ref 0.0540
_reflns_number_gt 2395
_reflns_number_total 2540
_reflns_threshold_expression >2sigma(I)
_cod_data_source_file c6cc01938b2.cif
_cod_data_source_block c2c
_cod_depositor_comments
;
The following automatic conversions were performed:

'_symmetry_cell_setting' value 'Monoclinic' changed to 'monoclinic'
according to
/usr/data/users/saulius/crontab/automatic-downloads/rss-feeds/RSC/lib/dictionaries/cif_core.dic
dictionary named 'cif_core.dic' version 2.4.2 from 2011-04-26.

Automatic conversion script
Id: cif_fix_values 4268 2015-11-12 08:31:59Z antanas 

 Adding full bibliography for 7118855--7118859.cif.
;
_cod_original_sg_symbol_H-M C2/c
_cod_database_code 7118855

loop_
_symmetry_equiv_pos_as_xyz
'x, y, z'
'-x, y, -z+1/2'
'x+1/2, y+1/2, z'
'-x+1/2, y+1/2, -z+1/2'
'-x, -y, -z'
'x, -y, z-1/2'
'-x+1/2, -y+1/2, -z'
'x+1/2, -y+1/2, z-1/2'

loop_
_atom_site_label
_atom_site_type_symbol
_atom_site_fract_x
_atom_site_fract_y
_atom_site_fract_z
_atom_site_U_iso_or_equiv
_atom_site_adp_type
_atom_site_occupancy
_atom_site_symmetry_multiplicity
_atom_site_calc_flag
_atom_site_refinement_flags
Yb1 Yb 0.0000 0.219973(11) 0.2500 0.03332(8) Uani 1 2 d S
K1 K 0.0000 -0.04777(7) 0.2500 0.0546(3) Uani 1 2 d S
C1 C 0.1684(2) -0.1398(3) 0.4865(5) 0.0732(12) Uani 1 1 d .
H1A H 0.1935 -0.1674 0.4328 0.110 Uiso 1 1 calc R
H1B H 0.1299 -0.1809 0.4854 0.110 Uiso 1 1 calc R
H1C H 0.2015 -0.1311 0.5803 0.110 Uiso 1 1 calc R
C2 C 0.15318(15) 0.10252(19) 0.3586(3) 0.0339(6) Uani 1 1 d .
C3 C 0.18626(15) 0.0162(2) 0.4209(3) 0.0373(6) Uani 1 1 d .
C4 C 0.26041(16) 0.0058(2) 0.4693(3) 0.0456(7) Uani 1 1 d .
H4 H 0.2812 -0.0504 0.5116 0.055 Uiso 1 1 calc R
C5 C 0.30447(16) 0.0782(2) 0.4557(4) 0.0472(8) Uani 1 1 d .
H5 H 0.3544 0.0702 0.4884 0.057 Uiso 1 1 calc R
C6 C 0.27429(15) 0.1607(2) 0.3944(3) 0.0424(7) Uani 1 1 d .
H6 H 0.3038 0.2089 0.3851 0.051 Uiso 1 1 calc R
C7 C 0.19869(15) 0.1741(2) 0.3447(3) 0.0361(6) Uani 1 1 d .
C8 C 0.17231(17) 0.2636(2) 0.2798(3) 0.0384(7) Uani 1 1 d .
H8 H 0.2072 0.3058 0.2757 0.046 Uiso 1 1 calc R
C9 C 0.09615(17) 0.3853(2) 0.1630(4) 0.0452(7) Uani 1 1 d .
H9A H 0.0756 0.3785 0.0630 0.054 Uiso 1 1 calc R
H9B H 0.1425 0.4167 0.1878 0.054 Uiso 1 1 calc R
C10 C 0.04670(16) 0.4444(2) 0.2092(3) 0.0392(7) Uani 1 1 d .
C11 C 0.04798(19) 0.5410(2) 0.2082(4) 0.0505(8) Uani 1 1 d .
H11 H 0.0809 0.5728 0.1797 0.061 Uiso 1 1 calc R
C12 C 0.0000 0.5908(3) 0.2500 0.0551(13) Uani 1 2 d S
H12 H 0.0000 0.6564 0.2500 0.066 Uiso 1 2 calc SR
N1 N 0.10681(14) 0.29207(15) 0.2272(3) 0.0362(6) Uani 1 1 d .
N2 N 0.0000 0.3963(2) 0.2500 0.0362(8) Uani 1 2 d S
N3 N 0.04167(15) 0.21003(18) 0.5526(3) 0.0448(7) Uani 1 1 d .
O1 O 0.13955(11) -0.05163(15) 0.4290(3) 0.0505(6) Uani 1 1 d .
O2 O 0.08267(10) 0.11059(14) 0.3149(2) 0.0408(5) Uani 1 1 d .
O3 O 0.0691(2) 0.20964(18) 0.6788(3) 0.0727(9) Uani 1 1 d .
O4 O 0.05670(14) 0.27491(14) 0.4829(3) 0.0474(6) Uani 1 1 d .
O5 O -0.00160(12) 0.14803(17) 0.4845(3) 0.0565(6) Uani 1 1 d .

loop_
_atom_site_aniso_label
_atom_site_aniso_U_11
_atom_site_aniso_U_22
_atom_site_aniso_U_33
_atom_site_aniso_U_23
_atom_site_aniso_U_13
_atom_site_aniso_U_12
Yb1 0.02343(10) 0.03007(11) 0.04388(12) 0.000 0.00953(8) 0.000
K1 0.0365(5) 0.0342(5) 0.0825(8) 0.000 0.0098(5) 0.000
C1 0.054(2) 0.068(3) 0.088(3) 0.040(2) 0.015(2) 0.0062(19)
C2 0.0280(14) 0.0378(15) 0.0342(15) -0.0042(12) 0.0094(12) 0.0018(12)
C3 0.0309(14) 0.0422(16) 0.0377(16) 0.0005(13) 0.0115(13) 0.0023(13)
C4 0.0344(16) 0.0514(18) 0.0470(18) 0.0053(15) 0.0105(14) 0.0118(14)
C5 0.0238(15) 0.059(2) 0.0521(19) -0.0063(16) 0.0062(14) 0.0055(14)
C6 0.0266(14) 0.0494(18) 0.0510(18) -0.0092(15) 0.0141(13) -0.0068(13)
C7 0.0281(14) 0.0383(16) 0.0401(16) -0.0054(13) 0.0106(12) -0.0018(12)
C8 0.0318(16) 0.0393(16) 0.0471(18) -0.0053(14) 0.0183(14) -0.0076(13)
C9 0.0455(18) 0.0402(16) 0.055(2) 0.0061(15) 0.0241(16) -0.0012(14)
C10 0.0421(16) 0.0356(15) 0.0376(16) 0.0027(13) 0.0123(14) -0.0032(13)
C11 0.061(2) 0.0364(17) 0.057(2) 0.0068(15) 0.0257(18) -0.0023(15)
C12 0.071(3) 0.031(2) 0.064(3) 0.000 0.027(3) 0.000
N1 0.0329(13) 0.0343(13) 0.0419(14) 0.0022(10) 0.0145(12) -0.0009(10)
N2 0.0364(18) 0.0355(18) 0.0353(18) 0.000 0.0117(15) 0.000
N3 0.0371(15) 0.0488(16) 0.0487(17) 0.0039(13) 0.0162(13) 0.0041(12)
O1 0.0358(11) 0.0439(12) 0.0674(15) 0.0188(11) 0.0142(11) 0.0046(10)
O2 0.0232(10) 0.0375(11) 0.0571(13) 0.0060(10) 0.0096(9) 0.0011(8)
O3 0.097(2) 0.0726(19) 0.0388(15) 0.0093(12) 0.0142(15) -0.0055(15)
O4 0.0474(14) 0.0449(13) 0.0463(13) 0.0088(10) 0.0131(11) -0.0068(10)
O5 0.0462(13) 0.0588(15) 0.0671(16) -0.0017(13) 0.0240(12) -0.0151(12)

loop_
_atom_type_symbol
_atom_type_description
_atom_type_scat_dispersion_real
_atom_type_scat_dispersion_imag
_atom_type_scat_source
C C 0.0033 0.0016 'International Tables Vol C Tables 4.2.6.8 and 6.1.1.4'
H H 0.0000 0.0000 'International Tables Vol C Tables 4.2.6.8 and 6.1.1.4'
K K 0.2009 0.2494 'International Tables Vol C Tables 4.2.6.8 and 6.1.1.4'
N N 0.0061 0.0033 'International Tables Vol C Tables 4.2.6.8 and 6.1.1.4'
O O 0.0106 0.0060 'International Tables Vol C Tables 4.2.6.8 and 6.1.1.4'
Yb Yb -0.3850 5.5486 'International Tables Vol C Tables 4.2.6.8 and 6.1.1.4'

loop_
_geom_angle_atom_site_label_1
_geom_angle_atom_site_label_2
_geom_angle_atom_site_label_3
_geom_angle
_geom_angle_site_symmetry_1
_geom_angle_site_symmetry_3
O2 Yb1 O2 89.25(10) . 2
O2 Yb1 O4 124.31(8) . 2
O2 Yb1 O4 84.27(8) 2 2
O2 Yb1 O4 84.27(8) . .
O2 Yb1 O4 124.31(8) 2 .
O4 Yb1 O4 141.96(10) 2 .
O2 Yb1 N1 75.09(7) . .
O2 Yb1 N1 148.30(8) 2 .
O4 Yb1 N1 82.33(9) 2 .
O4 Yb1 N1 82.05(9) . .
O2 Yb1 N1 148.30(8) . 2
O2 Yb1 N1 75.09(7) 2 2
O4 Yb1 N1 82.04(9) 2 2
O4 Yb1 N1 82.33(9) . 2
N1 Yb1 N1 130.71(11) . 2
O2 Yb1 N2 135.37(5) . .
O2 Yb1 N2 135.37(5) 2 .
O4 Yb1 N2 70.98(5) 2 .
O4 Yb1 N2 70.98(5) . .
N1 Yb1 N2 65.35(5) . .
N1 Yb1 N2 65.35(5) 2 .
O2 Yb1 O5 75.21(8) . 2
O2 Yb1 O5 73.04(8) 2 2
O4 Yb1 O5 50.00(7) 2 2
O4 Yb1 O5 153.29(8) . 2
N1 Yb1 O5 76.34(8) . 2
N1 Yb1 O5 123.83(8) 2 2
N2 Yb1 O5 112.60(5) . 2
O2 Yb1 O5 73.04(8) . .
O2 Yb1 O5 75.21(8) 2 .
O4 Yb1 O5 153.29(8) 2 .
O4 Yb1 O5 50.00(7) . .
N1 Yb1 O5 123.83(8) . .
N1 Yb1 O5 76.34(8) 2 .
N2 Yb1 O5 112.60(5) . .
O5 Yb1 O5 134.80(11) 2 .
O2 Yb1 N3 100.19(8) . 2
O2 Yb1 N3 75.81(8) 2 2
O4 Yb1 N3 24.98(7) 2 2
O4 Yb1 N3 159.66(8) . 2
N1 Yb1 N3 80.01(8) . 2
N1 Yb1 N3 102.32(8) 2 2
N2 Yb1 N3 92.74(5) . 2
O5 Yb1 N3 25.14(7) 2 2
O5 Yb1 N3 150.28(8) . 2
O1 K1 O1 177.69(10) 2 .
O1 K1 O2 124.02(7) 2 .
O1 K1 O2 58.25(6) . .
O1 K1 O2 58.25(6) 2 2
O1 K1 O2 124.02(7) . 2
O2 K1 O2 68.57(8) . 2
O1 K1 O3 72.36(8) 2 5_556
O1 K1 O3 105.74(8) . 5_556
O2 K1 O3 152.76(7) . 5_556
O2 K1 O3 114.46(8) 2 5_556
O1 K1 O3 105.74(8) 2 6
O1 K1 O3 72.36(8) . 6
O2 K1 O3 114.46(8) . 6
O2 K1 O3 152.76(7) 2 6
O3 K1 O3 75.90(14) 5_556 6
O1 K1 O5 73.19(6) 2 6
O1 K1 O5 105.70(7) . 6
O2 K1 O5 113.90(7) . 6
O2 K1 O5 110.74(6) 2 6
O3 K1 O5 90.90(8) 5_556 6
O3 K1 O5 42.25(7) 6 6
O1 K1 O5 105.70(7) 2 5_556
O1 K1 O5 73.19(6) . 5_556
O2 K1 O5 110.74(6) . 5_556
O2 K1 O5 113.90(7) 2 5_556
O3 K1 O5 42.25(7) 5_556 5_556
O3 K1 O5 90.90(8) 6 5_556
O5 K1 O5 125.30(10) 6 5_556
O1 K1 N3 89.46(7) 2 6
O1 K1 N3 88.97(7) . 6
O2 K1 N3 116.69(6) . 6
O2 K1 N3 132.37(7) 2 6
O3 K1 N3 82.20(8) 5_556 6
O3 K1 N3 20.61(7) 6 6
O5 K1 N3 21.66(6) 6 6
O5 K1 N3 107.76(7) 5_556 6
O1 K1 N3 88.97(7) 2 5_556
O1 K1 N3 89.46(7) . 5_556
O2 K1 N3 132.37(7) . 5_556
O2 K1 N3 116.69(6) 2 5_556
O3 K1 N3 20.61(7) 5_556 5_556
O3 K1 N3 82.20(8) 6 5_556
O5 K1 N3 107.76(7) 6 5_556
O5 K1 N3 21.66(6) 5_556 5_556
N3 K1 N3 94.38(10) 6 5_556
O1 C1 H1A 109.5 . .
O1 C1 H1B 109.5 . .
H1A C1 H1B 109.5 . .
O1 C1 H1C 109.5 . .
H1A C1 H1C 109.5 . .
H1B C1 H1C 109.5 . .
O2 C2 C7 123.5(3) . .
O2 C2 C3 119.1(3) . .
C7 C2 C3 117.4(2) . .
O1 C3 C4 124.5(3) . .
O1 C3 C2 115.0(2) . .
C4 C3 C2 120.5(3) . .
C3 C4 C5 121.0(3) . .
C3 C4 H4 119.5 . .
C5 C4 H4 119.5 . .
C6 C5 C4 119.7(3) . .
C6 C5 H5 120.1 . .
C4 C5 H5 120.1 . .
C5 C6 C7 120.8(3) . .
C5 C6 H6 119.6 . .
C7 C6 H6 119.6 . .
C2 C7 C6 120.5(3) . .
C2 C7 C8 123.2(2) . .
C6 C7 C8 116.3(3) . .
N1 C8 C7 127.9(3) . .
N1 C8 H8 116.0 . .
C7 C8 H8 116.0 . .
N1 C9 C10 111.1(2) . .
N1 C9 H9A 109.4 . .
C10 C9 H9A 109.4 . .
N1 C9 H9B 109.4 . .
C10 C9 H9B 109.4 . .
H9A C9 H9B 108.0 . .
N2 C10 C11 121.8(3) . .
N2 C10 C9 115.6(3) . .
C11 C10 C9 122.6(3) . .
C10 C11 C12 119.5(3) . .
C10 C11 H11 120.3 . .
C12 C11 H11 120.3 . .
C11 C12 C11 118.6(4) . 2
C11 C12 H12 120.7 . .
C11 C12 H12 120.7 2 .
C8 N1 C9 115.7(3) . .
C8 N1 Yb1 127.7(2) . .
C9 N1 Yb1 115.96(19) . .
C10 N2 C10 119.0(4) 2 .
C10 N2 Yb1 120.49(18) 2 .
C10 N2 Yb1 120.49(18) . .
O3 N3 O5 123.0(3) . .
O3 N3 O4 120.6(3) . .
O5 N3 O4 116.4(3) . .
O3 N3 K1 57.16(18) . 5_556
O5 N3 K1 65.96(16) . 5_556
O4 N3 K1 176.6(2) . 5_556
C3 O1 C1 118.1(2) . .
C3 O1 K1 119.57(17) . .
C1 O1 K1 117.4(2) . .
C2 O2 Yb1 139.37(18) . .
C2 O2 K1 119.12(17) . .
Yb1 O2 K1 101.09(7) . .
N3 O3 K1 102.2(2) . 5_556
N3 O4 Yb1 102.63(18) . .
N3 O5 Yb1 90.50(18) . .
N3 O5 K1 92.39(18) . 5_556
Yb1 O5 K1 175.11(10) . 5_556

loop_
_geom_bond_atom_site_label_1
_geom_bond_atom_site_label_2
_geom_bond_distance
_geom_bond_site_symmetry_2
Yb1 O2 2.1782(19) .
Yb1 O2 2.1782(19) 2
Yb1 O4 2.389(2) 2
Yb1 O4 2.389(2) .
Yb1 N1 2.450(2) .
Yb1 N1 2.450(2) 2
Yb1 N2 2.499(3) .
Yb1 O5 2.653(2) 2
Yb1 O5 2.653(2) .
Yb1 N3 2.943(3) 2
K1 O1 2.710(2) 2
K1 O1 2.710(2) .
K1 O2 2.716(2) .
K1 O2 2.716(2) 2
K1 O3 2.909(3) 5_556
K1 O3 2.909(3) 6
K1 O5 3.093(2) 6
K1 O5 3.093(2) 5_556
K1 N3 3.384(3) 6
K1 N3 3.384(3) 5_556
C1 O1 1.412(4) .
C1 H1A 0.9600 .
C1 H1B 0.9600 .
C1 H1C 0.9600 .
C2 O2 1.311(3) .
C2 C7 1.404(4) .
C2 C3 1.426(4) .
C3 O1 1.362(4) .
C3 C4 1.380(4) .
C4 C5 1.391(5) .
C4 H4 0.9300 .
C5 C6 1.360(5) .
C5 H5 0.9300 .
C6 C7 1.411(4) .
C6 H6 0.9300 .
C7 C8 1.440(5) .
C8 N1 1.278(4) .
C8 H8 0.9300 .
C9 N1 1.459(4) .
C9 C10 1.501(4) .
C9 H9A 0.9700 .
C9 H9B 0.9700 .
C10 N2 1.343(3) .
C10 C11 1.370(4) .
C11 C12 1.382(4) .
C11 H11 0.9300 .
C12 C11 1.382(4) 2
C12 H12 0.9300 .
N2 C10 1.343(3) 2
N3 O3 1.219(4) .
N3 O5 1.250(3) .
N3 O4 1.273(3) .
N3 K1 3.384(3) 5_556
O3 K1 2.909(3) 5_556
O5 K1 3.093(2) 5_556

loop_
_geom_torsion_atom_site_label_1
_geom_torsion_atom_site_label_2
_geom_torsion_atom_site_label_3
_geom_torsion_atom_site_label_4
_geom_torsion
_geom_torsion_site_symmetry_1
_geom_torsion_site_symmetry_4
O2 C2 C3 O1 0.0(4) . .
C7 C2 C3 O1 -178.6(3) . .
O2 C2 C3 C4 -179.3(3) . .
C7 C2 C3 C4 2.1(4) . .
O1 C3 C4 C5 179.2(3) . .
C2 C3 C4 C5 -1.4(5) . .
C3 C4 C5 C6 0.3(5) . .
C4 C5 C6 C7 0.2(5) . .
O2 C2 C7 C6 179.9(3) . .
C3 C2 C7 C6 -1.6(4) . .
O2 C2 C7 C8 -0.5(5) . .
C3 C2 C7 C8 178.0(3) . .
C5 C6 C7 C2 0.5(5) . .
C5 C6 C7 C8 -179.1(3) . .
C2 C7 C8 N1 0.4(5) . .
C6 C7 C8 N1 180.0(3) . .
N1 C9 C10 N2 -25.5(4) . .
N1 C9 C10 C11 155.4(3) . .
N2 C10 C11 C12 -0.1(5) . .
C9 C10 C11 C12 178.9(3) . .
C10 C11 C12 C11 0.1(2) . 2
C7 C8 N1 C9 -177.5(3) . .
C7 C8 N1 Yb1 12.0(5) . .
C10 C9 N1 C8 -132.7(3) . .
C10 C9 N1 Yb1 38.9(3) . .
O2 Yb1 N1 C8 -16.2(3) . .
O2 Yb1 N1 C8 -79.0(3) 2 .
O4 Yb1 N1 C8 -144.8(3) 2 .
O4 Yb1 N1 C8 69.9(3) . .
N1 Yb1 N1 C8 142.6(3) 2 .
N2 Yb1 N1 C8 142.6(3) . .
O5 Yb1 N1 C8 -94.2(3) 2 .
O5 Yb1 N1 C8 41.0(3) . .
N3 Yb1 N1 C8 -119.7(3) 2 .
O2 Yb1 N1 C9 173.3(2) . .
O2 Yb1 N1 C9 110.5(2) 2 .
O4 Yb1 N1 C9 44.7(2) 2 .
O4 Yb1 N1 C9 -100.5(2) . .
N1 Yb1 N1 C9 -27.83(19) 2 .
N2 Yb1 N1 C9 -27.83(19) . .
O5 Yb1 N1 C9 95.3(2) 2 .
O5 Yb1 N1 C9 -129.5(2) . .
N3 Yb1 N1 C9 69.9(2) 2 .
C11 C10 N2 C10 0.1(2) . 2
C9 C10 N2 C10 -179.1(3) . 2
C11 C10 N2 Yb1 -179.9(2) . .
C9 C10 N2 Yb1 1.0(3) . .
O2 Yb1 N2 C10 -135.96(18) . 2
O2 Yb1 N2 C10 44.04(18) 2 2
O4 Yb1 N2 C10 104.07(16) 2 2
O4 Yb1 N2 C10 -75.93(16) . 2
N1 Yb1 N2 C10 -165.77(16) . 2
N1 Yb1 N2 C10 14.23(16) 2 2
O5 Yb1 N2 C10 132.43(16) 2 2
O5 Yb1 N2 C10 -47.57(16) . 2
N3 Yb1 N2 C10 116.53(16) 2 2
O2 Yb1 N2 C10 44.04(18) . .
O2 Yb1 N2 C10 -135.96(18) 2 .
O4 Yb1 N2 C10 -75.93(16) 2 .
O4 Yb1 N2 C10 104.07(16) . .
N1 Yb1 N2 C10 14.23(16) . .
N1 Yb1 N2 C10 -165.77(16) 2 .
O5 Yb1 N2 C10 -47.58(16) 2 .
O5 Yb1 N2 C10 132.42(16) . .
N3 Yb1 N2 C10 -63.47(16) 2 .
C4 C3 O1 C1 -2.2(5) . .
C2 C3 O1 C1 178.4(3) . .
C4 C3 O1 K1 -156.7(2) . .
C2 C3 O1 K1 23.9(3) . .
O1 K1 O1 C3 145.4(2) 2 .
O2 K1 O1 C3 -24.45(19) . .
O2 K1 O1 C3 -45.0(2) 2 .
O3 K1 O1 C3 179.8(2) 5_556 .
O3 K1 O1 C3 110.6(2) 6 .
O5 K1 O1 C3 84.3(2) 6 .
O5 K1 O1 C3 -152.9(2) 5_556 .
N3 K1 O1 C3 98.2(2) 6 .
N3 K1 O1 C3 -167.4(2) 5_556 .
O1 K1 O1 C1 -9.3(3) 2 .
O2 K1 O1 C1 -179.1(3) . .
O2 K1 O1 C1 160.3(3) 2 .
O3 K1 O1 C1 25.1(3) 5_556 .
O3 K1 O1 C1 -44.1(3) 6 .
O5 K1 O1 C1 -70.4(3) 6 .
O5 K1 O1 C1 52.4(3) 5_556 .
N3 K1 O1 C1 -56.5(3) 6 .
N3 K1 O1 C1 37.9(3) 5_556 .
C7 C2 O2 Yb1 -16.2(5) . .
C3 C2 O2 Yb1 165.3(2) . .
C7 C2 O2 K1 154.7(2) . .
C3 C2 O2 K1 -23.8(4) . .
O2 Yb1 O2 C2 171.9(4) 2 .
O4 Yb1 O2 C2 89.3(3) 2 .
O4 Yb1 O2 C2 -63.5(3) . .
N1 Yb1 O2 C2 19.7(3) . .
N1 Yb1 O2 C2 -128.8(3) 2 .
N2 Yb1 O2 C2 -8.1(4) . .
O5 Yb1 O2 C2 99.2(3) 2 .
O5 Yb1 O2 C2 -113.4(3) . .
N3 Yb1 O2 C2 96.4(3) 2 .
O2 Yb1 O2 K1 0.0 2 .
O4 Yb1 O2 K1 -82.54(10) 2 .
O4 Yb1 O2 K1 124.60(8) . .
N1 Yb1 O2 K1 -152.13(10) . .
N1 Yb1 O2 K1 59.29(17) 2 .
N2 Yb1 O2 K1 180.0 . .
O5 Yb1 O2 K1 -72.64(8) 2 .
O5 Yb1 O2 K1 74.76(8) . .
N3 Yb1 O2 K1 -75.44(8) 2 .
O1 K1 O2 C2 -155.2(2) 2 .
O1 K1 O2 C2 24.3(2) . .
O2 K1 O2 C2 -174.0(3) 2 .
O3 K1 O2 C2 84.0(3) 5_556 .
O3 K1 O2 C2 -23.4(2) 6 .
O5 K1 O2 C2 -69.9(2) 6 .
O5 K1 O2 C2 77.6(2) 5_556 .
N3 K1 O2 C2 -46.2(2) 6 .
N3 K1 O2 C2 78.9(2) 5_556 .
O1 K1 O2 Yb1 18.74(12) 2 .
O1 K1 O2 Yb1 -161.75(12) . .
O2 K1 O2 Yb1 0.0 2 .
O3 K1 O2 Yb1 -102.08(18) 5_556 .
O3 K1 O2 Yb1 150.54(8) 6 .
O5 K1 O2 Yb1 104.01(8) 6 .
O5 K1 O2 Yb1 -108.47(8) 5_556 .
N3 K1 O2 Yb1 127.80(8) 6 .
N3 K1 O2 Yb1 -107.16(9) 5_556 .
O5 N3 O3 K1 -3.6(4) . 5_556
O4 N3 O3 K1 176.9(2) . 5_556
O3 N3 O4 Yb1 171.8(3) . .
O5 N3 O4 Yb1 -7.7(3) . .
K1 N3 O4 Yb1 -140(4) 5_556 .
O2 Yb1 O4 N3 -68.40(19) . .
O2 Yb1 O4 N3 16.8(2) 2 .
O4 Yb1 O4 N3 149.3(2) 2 .
N1 Yb1 O4 N3 -144.1(2) . .
N1 Yb1 O4 N3 82.80(19) 2 .
N2 Yb1 O4 N3 149.3(2) . .
O5 Yb1 O4 N3 -108.0(2) 2 .
O5 Yb1 O4 N3 4.22(16) . .
N3 Yb1 O4 N3 -172.36(15) 2 .
O3 N3 O5 Yb1 -172.7(3) . .
O4 N3 O5 Yb1 6.7(3) . .
K1 N3 O5 Yb1 -176.05(10) 5_556 .
O3 N3 O5 K1 3.3(3) . 5_556
O4 N3 O5 K1 -177.2(2) . 5_556
O2 Yb1 O5 N3 92.68(18) . .
O2 Yb1 O5 N3 -173.51(18) 2 .
O4 Yb1 O5 N3 -132.49(19) 2 .
O4 Yb1 O5 N3 -4.20(16) . .
N1 Yb1 O5 N3 34.6(2) . .
N1 Yb1 O5 N3 -95.61(18) 2 .
N2 Yb1 O5 N3 -40.09(18) . .
O5 Yb1 O5 N3 139.91(18) 2 .
N3 Yb1 O5 N3 173.40(12) 2 .
O2 Yb1 O5 K1 -33.5(10) . 5_556
O2 Yb1 O5 K1 60.4(11) 2 5_556
O4 Yb1 O5 K1 101.4(11) 2 5_556
O4 Yb1 O5 K1 -130.3(11) . 5_556
N1 Yb1 O5 K1 -91.6(11) . 5_556
N1 Yb1 O5 K1 138.3(11) 2 5_556
N2 Yb1 O5 K1 -166.2(10) . 5_556
O5 Yb1 O5 K1 13.8(10) 2 5_556
N3 Yb1 O5 K1 47.3(11) 2 5_556
